data_4117157
loop_
_publ_author_name
'Stephen F. Nelsen'
'Rustem F. Ismagilov'
'Douglas R. Powell'

_publ_contact_author
; 
    Prof. Stephen F. Nelsen
    Department of Chemsitry 
    University of Wisconsin 
    Madison, WI  53706-1396  USA 
;
_publ_contact_author_email nelsen@chem.wisc.edu
_publ_contact_author_fax '608 262 0381'
_publ_contact_author_phone '608 262 3426'
_publ_section_title
;
 Charge Localization in a Dihydrazine Analogue of
 Tetramethyl-p-phenylenediamine Radical Cation
;
_journal_name_full 'Journal of the American Chemical Society'
_journal_page_first 6313
_journal_page_last 6314
_journal_paper_doi 10.1021/ja960500l
_journal_volume 118
_journal_year 1996
_chemical_formula_sum 'C26 H42 N4'
_chemical_formula_weight 410.64
_chemical_name_systematic
; 
 ? 
;
_space_group_IT_number 2
_symmetry_cell_setting triclinic
_symmetry_space_group_name_Hall '-P 1'
_symmetry_space_group_name_H-M 'P -1'
_atom_sites_solution_hydrogens geom
_atom_sites_solution_primary direct
_atom_sites_solution_secondary difmap
_audit_creation_method SHELXL
_cell_angle_alpha 94.301(2)
_cell_angle_beta 99.039(2)
_cell_angle_gamma 105.083(2)
_cell_formula_units_Z 1
_cell_length_a 6.5000(5)
_cell_length_b 7.2299(5)
_cell_length_c 13.3764(10)
_cell_measurement_reflns_used 2810
_cell_measurement_temperature 133(2)
_cell_measurement_theta_max 25.9
_cell_measurement_theta_min 2.0
_cell_volume 594.98(8)
_computing_structure_refinement 'SHELXL-93 (Sheldrick, 1993)'
_computing_structure_solution 'SHELXS-86 (Sheldrick, 1990)'
_diffrn_ambient_temperature 133(2)
_diffrn_measurement_device 'Siemens P4-CCD'
_diffrn_measurement_method 'phi scans'
_diffrn_radiation_monochromator graphite
_diffrn_radiation_source 'sealed tube'
_diffrn_radiation_type MoK\a
_diffrn_radiation_wavelength 0.71073
_diffrn_reflns_av_R_equivalents 0.0265
_diffrn_reflns_av_sigmaI/netI 0.0246
_diffrn_reflns_limit_h_max 7
_diffrn_reflns_limit_h_min -8
_diffrn_reflns_limit_k_max 8
_diffrn_reflns_limit_k_min -8
_diffrn_reflns_limit_l_max 15
_diffrn_reflns_limit_l_min -16
_diffrn_reflns_number 3684
_diffrn_reflns_theta_max 25.96
_diffrn_reflns_theta_min 1.55
_diffrn_standards_decay_% 0.52
_diffrn_standards_number 63
_exptl_absorpt_coefficient_mu 0.068
_exptl_crystal_colour colorless
_exptl_crystal_density_diffrn 1.146
_exptl_crystal_description 'transparent prism'
_exptl_crystal_F_000 226
_exptl_crystal_size_max 0.5
_exptl_crystal_size_mid 0.4
_exptl_crystal_size_min 0.2
_refine_diff_density_max 0.146
_refine_diff_density_min -0.125
_refine_diff_density_rms 0.033
_refine_ls_extinction_coef 0.0441(68)
_refine_ls_extinction_expression Fc^*^=kFc[1+0.001xFc^2^\l^3^/sin(2\q)]^-1/4^
_refine_ls_extinction_method SHELXL
_refine_ls_goodness_of_fit_all 1.058
_refine_ls_goodness_of_fit_obs 1.033
_refine_ls_hydrogen_treatment riding
_refine_ls_matrix_type full
_refine_ls_number_parameters 137
_refine_ls_number_reflns 2048
_refine_ls_number_restraints 0
_refine_ls_restrained_S_all 1.062
_refine_ls_restrained_S_obs 1.033
_refine_ls_R_factor_all 0.0524
_refine_ls_R_factor_obs 0.0450
_refine_ls_shift/esd_max 0.003
_refine_ls_shift/esd_mean 0.000
_refine_ls_structure_factor_coef Fsqd
_refine_ls_weighting_details 'w=1/[\s^2^(Fo^2^)+(0.0492P)^2^+0.2033P] where P=(Fo^2^+2Fc^2^)/3'
_refine_ls_weighting_scheme calc
_refine_ls_wR_factor_all 0.1226
_refine_ls_wR_factor_obs 0.1109
_reflns_number_observed 1785
_reflns_number_total 2049
_reflns_observed_criterion >2sigma(I)
_cod_data_source_file ja960500l_2.cif
_cod_data_source_block compound_2
_cod_depositor_comments
;
The following automatic conversions were performed:

'_refine_ls_weighting_scheme' value 'calc
w=1/[\s^2^(Fo^2^)+(0.0492P)^2^+0.2033P] where P=(Fo^2^+2Fc^2^)/3' was
changed to 'calc'. New tag '_refine_ls_weighting_details' was
created. The value of the new tag was set to
'w=1/[\s^2^(Fo^2^)+(0.0492P)^2^+0.2033P] where P=(Fo^2^+2Fc^2^)/3'.

Automatic conversion script
Id: cif_fix_values 3143 2015-03-26 13:38:13Z robertas 
;
_cod_database_code 4117157

loop_
_symmetry_equiv_pos_as_xyz
'x, y, z'
'-x, -y, -z'

loop_
_atom_site_aniso_label
_atom_site_aniso_U_11
_atom_site_aniso_U_22
_atom_site_aniso_U_33
_atom_site_aniso_U_23
_atom_site_aniso_U_13
_atom_site_aniso_U_12
C1 0.0418(9) 0.0462(9) 0.0419(9) -0.0004(7) 0.0130(7) 0.0045(7)
N2 0.0365(7) 0.0409(7) 0.0261(6) -0.0005(5) 0.0059(5) 0.0095(5)
N3 0.0430(7) 0.0373(7) 0.0246(6) -0.0005(5) 0.0082(5) 0.0108(5)
C4 0.0593(10) 0.0376(8) 0.0398(9) -0.0001(7) 0.0134(8) 0.0142(7)
C5 0.0737(12) 0.0515(10) 0.0483(10) 0.0155(8) 0.0239(9) 0.0131(9)
C6 0.0810(14) 0.0544(11) 0.0571(11) 0.0207(9) 0.0228(10) 0.0314(10)
C7 0.0459(10) 0.0584(11) 0.0611(12) -0.0091(9) 0.0061(9) -0.0007(8)
C8 0.0643(12) 0.0473(10) 0.0564(11) -0.0128(9) 0.0096(9) -0.0019(9)
C9 0.0388(8) 0.0378(8) 0.0245(7) 0.0025(6) 0.0057(6) 0.0102(6)
C10 0.0352(8) 0.0511(9) 0.0355(8) -0.0030(7) 0.0042(6) 0.0145(7)
C11 0.0417(9) 0.0500(9) 0.0321(8) -0.0054(7) 0.0079(6) 0.0163(7)
C12 0.0591(10) 0.0492(10) 0.0275(8) 0.0057(7) 0.0089(7) 0.0143(8)
C13 0.0800(13) 0.0757(13) 0.0314(9) 0.0077(8) 0.0191(9) 0.0258(11)
C14 0.101(2) 0.0506(11) 0.0505(11) 0.0119(9) 0.0251(11) -0.0010(11)
C15 0.0856(15) 0.0827(15) 0.0460(11) 0.0187(10) 0.0077(10) 0.0423(12)

loop_
_atom_site_label
_atom_site_type_symbol
_atom_site_fract_x
_atom_site_fract_y
_atom_site_fract_z
_atom_site_U_iso_or_equiv
_atom_site_thermal_displace_type
_atom_site_occupancy
_atom_site_calc_flag
_atom_site_refinement_flags
C1 C 0.5599(3) 0.6054(2) 0.34946(13) 0.0445(4) Uani 1 d .
H1 H 0.4760(3) 0.6601(2) 0.39466(13) 0.053 Uiso 1 calc R
N2 N 0.7312(2) 0.7656(2) 0.32224(9) 0.0350(3) Uani 1 d .
N3 N 0.8475(2) 0.6926(2) 0.25032(9) 0.0351(3) Uani 1 d .
C4 C 0.7751(3) 0.4793(2) 0.23461(12) 0.0452(4) Uani 1 d .
H4 H 0.8626(3) 0.4304(2) 0.18910(12) 0.054 Uiso 1 calc R
C5 C 0.6646(3) 0.4673(3) 0.40486(15) 0.0567(5) Uani 1 d .
H5A H 0.5522(3) 0.3510(3) 0.41410(15) 0.068 Uiso 1 calc R
H5B H 0.7467(3) 0.5306(3) 0.47288(15) 0.068 Uiso 1 calc R
C6 C 0.8179(4) 0.4113(3) 0.33912(15) 0.0599(5) Uani 1 d .
H6A H 0.9705(4) 0.4720(3) 0.37254(15) 0.072 Uiso 1 calc R
H6B H 0.7932(4) 0.2695(3) 0.33145(15) 0.072 Uiso 1 calc R
C7 C 0.4083(3) 0.4976(3) 0.2526(2) 0.0593(5) Uani 1 d .
H7A H 0.3499(3) 0.5889(3) 0.2130(2) 0.071 Uiso 1 calc R
H7B H 0.2851(3) 0.4003(3) 0.2700(2) 0.071 Uiso 1 calc R
C8 C 0.5342(3) 0.3979(3) 0.1889(2) 0.0605(5) Uani 1 d .
H8A H 0.4882(3) 0.2567(3) 0.1908(2) 0.073 Uiso 1 calc R
H8B H 0.5063(3) 0.4234(3) 0.1170(2) 0.073 Uiso 1 calc R
C9 C 0.8730(2) 0.8811(2) 0.41144(10) 0.0338(3) Uani 1 d .
C10 C 0.7840(2) 0.9857(2) 0.47538(12) 0.0408(4) Uani 1 d .
H10 H 0.6342(2) 0.9780(2) 0.45862(12) 0.049 Uiso 1 calc R
C11 C 0.9071(2) 1.1014(2) 0.56304(11) 0.0410(4) Uani 1 d .
H11 H 0.8402(2) 1.1690(2) 0.60586(11) 0.049 Uiso 1 calc R
C12 C 0.8487(3) 0.8011(2) 0.15878(11) 0.0452(4) Uani 1 d .
C13 C 0.9322(4) 0.6967(3) 0.07718(13) 0.0605(5) Uani 1 d .
H13A H 0.8294(4) 0.5698(3) 0.05317(13) 0.091 Uiso 1 calc R
H13B H 1.0736(4) 0.6804(3) 0.10617(13) 0.091 Uiso 1 calc R
H13C H 0.9471(4) 0.7729(3) 0.01983(13) 0.091 Uiso 1 calc R
C14 C 1.0116(4) 0.9979(3) 0.1945(2) 0.0698(6) Uani 1 d .
H14A H 0.9609(4) 1.0673(3) 0.2470(2) 0.105 Uiso 1 calc R
H14B H 1.0260(4) 1.0725(3) 0.1365(2) 0.105 Uiso 1 calc R
H14C H 1.1527(4) 0.9801(3) 0.2229(2) 0.105 Uiso 1 calc R
C15 C 0.6316(4) 0.8332(3) 0.11255(15) 0.0677(6) Uani 1 d .
H15A H 0.5781(4) 0.9002(3) 0.16497(15) 0.102 Uiso 1 calc R
H15B H 0.5264(4) 0.7083(3) 0.08676(15) 0.102 Uiso 1 calc R
H15C H 0.6515(4) 0.9117(3) 0.05634(15) 0.102 Uiso 1 calc R

loop_
_atom_type_symbol
_atom_type_description
_atom_type_scat_dispersion_real
_atom_type_scat_dispersion_imag
_atom_type_scat_source
C C 0.0033 0.0016 'International Tables Vol C Tables 4.2.6.8 and 6.1.1.4'
H H 0.0000 0.0000 'International Tables Vol C Tables 4.2.6.8 and 6.1.1.4'
N N 0.0061 0.0033 'International Tables Vol C Tables 4.2.6.8 and 6.1.1.4'

loop_
_geom_angle_atom_site_label_1
_geom_angle_atom_site_label_2
_geom_angle_atom_site_label_3
_geom_angle
_geom_angle_site_symmetry_1
N2 C1 C7 109.14(14) .
N2 C1 C5 109.71(13) .
C7 C1 C5 109.5(2) .
C9 N2 N3 113.07(11) .
C9 N2 C1 111.89(12) .
N3 N2 C1 111.12(11) .
N2 N3 C4 109.83(11) .
N2 N3 C12 110.55(11) .
C4 N3 C12 118.99(12) .
N3 C4 C6 106.80(13) .
N3 C4 C8 113.34(14) .
C6 C4 C8 108.7(2) .
C1 C5 C6 107.32(14) .
C4 C6 C5 109.06(15) .
C1 C7 C8 108.94(15) .
C4 C8 C7 107.55(14) .
C11 C9 C10 117.57(13) 2_776
C11 C9 N2 124.78(13) 2_776
C10 C9 N2 117.64(13) .
C9 C10 C11 121.99(14) .
C9 C11 C10 120.42(14) 2_776
N3 C12 C13 108.78(13) .
N3 C12 C14 105.84(13) .
C13 C12 C14 108.2(2) .
N3 C12 C15 115.85(14) .
C13 C12 C15 109.52(14) .
C14 C12 C15 108.3(2) .

loop_
_geom_bond_atom_site_label_1
_geom_bond_atom_site_label_2
_geom_bond_distance
_geom_bond_site_symmetry_2
C1 N2 1.494(2) .
C1 C7 1.519(2) .
C1 C5 1.521(3) .
N2 C9 1.440(2) .
N2 N3 1.461(2) .
N3 C4 1.478(2) .
N3 C12 1.503(2) .
C4 C6 1.525(2) .
C4 C8 1.529(3) .
C5 C6 1.537(3) .
C7 C8 1.532(3) .
C9 C11 1.387(2) 2_776
C9 C10 1.387(2) .
C10 C11 1.387(2) .
C11 C9 1.387(2) 2_776
C12 C13 1.527(2) .
C12 C14 1.526(3) .
C12 C15 1.531(3) .

loop_
_geom_torsion_atom_site_label_1
_geom_torsion_atom_site_label_2
_geom_torsion_atom_site_label_3
_geom_torsion_atom_site_label_4
_geom_torsion
_geom_torsion_site_symmetry_1
_geom_torsion_site_symmetry_4
C7 C1 N2 C9 176.46(13) . .
C5 C1 N2 C9 -63.6(2) . .
C7 C1 N2 N3 -56.1(2) . .
C5 C1 N2 N3 63.9(2) . .
C9 N2 N3 C4 120.94(13) . .
C1 N2 N3 C4 -5.9(2) . .
C9 N2 N3 C12 -105.80(13) . .
C1 N2 N3 C12 127.40(13) . .
N2 N3 C4 C6 -58.0(2) . .
C12 N3 C4 C6 173.19(14) . .
N2 N3 C4 C8 61.7(2) . .
C12 N3 C4 C8 -67.1(2) . .
N2 C1 C5 C6 -51.5(2) . .
C7 C1 C5 C6 68.2(2) . .
N3 C4 C6 C5 68.2(2) . .
C8 C4 C6 C5 -54.5(2) . .
C1 C5 C6 C4 -11.5(2) . .
N2 C1 C7 C8 65.7(2) . .
C5 C1 C7 C8 -54.4(2) . .
N3 C4 C8 C7 -50.2(2) . .
C6 C4 C8 C7 68.4(2) . .
C1 C7 C8 C4 -12.2(2) . .
N3 N2 C9 C11 -10.0(2) . 2_776
C1 N2 C9 C11 116.4(2) . 2_776
N3 N2 C9 C10 168.58(12) . .
C1 N2 C9 C10 -65.0(2) . .
C11 C9 C10 C11 -1.3(3) 2_776 .
N2 C9 C10 C11 -179.94(14) . .
C9 C10 C11 C9 1.3(3) . 2_776
N2 N3 C12 C13 -169.28(13) . .
C4 N3 C12 C13 -40.8(2) . .
N2 N3 C12 C14 74.6(2) . .
C4 N3 C12 C14 -156.9(2) . .
N2 N3 C12 C15 -45.4(2) . .
C4 N3 C12 C15 83.0(2) . .
